data_2214855
loop_
_publ_author_name
'Hoong-Kun Fun'
'Suchada Chantrapromma'
'Yun Liu'
'Jian-Hua Xu'

_publ_section_title
;
 3-Ethyl 1-methyl pyrrolo[2,1-<i>a</i>]isoquinoline-1,3-dicarboxylate
;
_journal_coeditor_code SG2179
_journal_issue 8
_journal_name_full 'Acta Crystallographica Section E'
_journal_page_first o3434
_journal_page_last o3434
_journal_paper_doi 10.1107/S1600536807032357
_journal_volume 63
_journal_year 2007
_chemical_formula_iupac 'C17 H15 N O4'
_chemical_formula_moiety 'C17 H15 N O4'
_chemical_formula_sum 'C17 H15 N O4'
_chemical_formula_weight 297.30
_chemical_melting_point .404E-305
_chemical_name_systematic
;
3-ethyl 1-methyl pyrrolo[2,1-a]isoquinoline-1,3-dicarboxylate
;
_space_group_IT_number 9
_symmetry_cell_setting monoclinic
_symmetry_space_group_name_Hall 'C -2yc'
_symmetry_space_group_name_H-M 'C 1 c 1'
_atom_sites_solution_hydrogens geom
_atom_sites_solution_primary direct
_atom_sites_solution_secondary difmap
_audit_creation_method SHELXL97
_cell_angle_alpha 90.00
_cell_angle_beta 114.955(2)
_cell_angle_gamma 90.00
_cell_formula_units_Z 4
_cell_length_a 20.5388(4)
_cell_length_b 4.45500(10)
_cell_length_c 16.5764(5)
_cell_measurement_reflns_used 3627
_cell_measurement_temperature 100.00(10)
_cell_measurement_theta_max 37.50
_cell_measurement_theta_min 2.19
_cell_volume 1375.14(6)
_computing_cell_refinement APEX2
_computing_data_collection 'APEX2 (Bruker, 2005)'
_computing_data_reduction 'SAINT (Bruker, 2005)'
_computing_molecular_graphics SHELXTL
_computing_publication_material SHELXTL
_computing_structure_refinement SHELXTL
_computing_structure_solution 'SHELXTL (Sheldrick, 1998)'
_diffrn_ambient_temperature 100.00(10)
_diffrn_detector_area_resol_mean 8.33
_diffrn_measured_fraction_theta_full 1.000
_diffrn_measured_fraction_theta_max 1.000
_diffrn_measurement_device_type 'Bruker SMART APEXII CCD area-detector'
_diffrn_measurement_method \w
_diffrn_radiation_monochromator graphite
_diffrn_radiation_source 'fine-focus sealed tube'
_diffrn_radiation_type MoK\a
_diffrn_radiation_wavelength 0.71073
_diffrn_reflns_av_R_equivalents 0.0438
_diffrn_reflns_av_sigmaI/netI 0.0258
_diffrn_reflns_limit_h_max 34
_diffrn_reflns_limit_h_min -34
_diffrn_reflns_limit_k_max 7
_diffrn_reflns_limit_k_min -7
_diffrn_reflns_limit_l_max 28
_diffrn_reflns_limit_l_min -28
_diffrn_reflns_number 23077
_diffrn_reflns_theta_full 37.50
_diffrn_reflns_theta_max 37.50
_diffrn_reflns_theta_min 2.19
_diffrn_standards_number 0
_exptl_absorpt_coefficient_mu 0.103
_exptl_absorpt_correction_T_max 0.9851
_exptl_absorpt_correction_T_min 0.9478
_exptl_absorpt_correction_type multi-scan
_exptl_absorpt_process_details '(SADABS; Bruker, 2005)'
_exptl_crystal_colour colourless
_exptl_crystal_density_diffrn 1.436
_exptl_crystal_density_method 'not measured'
_exptl_crystal_description block
_exptl_crystal_F_000 624
_exptl_crystal_size_max 0.53
_exptl_crystal_size_mid 0.27
_exptl_crystal_size_min 0.15
_refine_diff_density_max 0.416
_refine_diff_density_min -0.279
_refine_ls_extinction_method none
_refine_ls_goodness_of_fit_ref 1.031
_refine_ls_hydrogen_treatment constr
_refine_ls_matrix_type full
_refine_ls_number_parameters 201
_refine_ls_number_reflns 3627
_refine_ls_number_restraints 2
_refine_ls_restrained_S_all 1.030
_refine_ls_R_factor_all 0.0405
_refine_ls_R_factor_gt 0.0375
_refine_ls_shift/su_max 0.000
_refine_ls_shift/su_mean 0.000
_refine_ls_structure_factor_coef Fsqd
_refine_ls_weighting_details 'calc w = 1/[\s^2^(Fo^2^)+(0.0691P)^2^+0.0494P] where P=(Fo^2^+2Fc^2^)/3'
_refine_ls_weighting_scheme calc
_refine_ls_wR_factor_gt 0.0986
_refine_ls_wR_factor_ref 0.1008
_reflns_number_gt 3404
_reflns_number_total 3627
_reflns_threshold_expression I>2\s(I)
_cod_data_source_file sg2179.cif
_cod_data_source_block I
_cod_original_sg_symbol_H-M 'C c'
_cod_database_code 2214855
_cod_database_fobs_code 2214855

loop_
_symmetry_equiv_pos_as_xyz
'x, y, z'
'x, -y, z+1/2'
'x+1/2, y+1/2, z'
'x+1/2, -y+1/2, z+1/2'

loop_
_atom_site_type_symbol
_atom_site_label
_atom_site_fract_x
_atom_site_fract_y
_atom_site_fract_z
_atom_site_U_iso_or_equiv
_atom_site_adp_type
_atom_site_calc_flag
_atom_site_refinement_flags
_atom_site_occupancy
O O1 0.45336(5) -0.2384(3) 0.04828(6) 0.0244(2) Uani d . 1
O O2 0.49888(5) 0.0351(4) 0.17187(8) 0.0383(3) Uani d . 1
O O3 0.19014(4) -0.5425(2) -0.07101(6) 0.01815(15) Uani d . 1
O O4 0.12973(5) -0.3018(2) -0.00418(6) 0.02089(16) Uani d . 1
N N1 0.26700(5) -0.0079(2) 0.11014(6) 0.01466(15) Uani d . 1
C C1 0.31898(5) -0.2445(2) 0.03391(7) 0.01531(16) Uani d . 1
H H1A 0.3262 -0.3652 -0.0074 0.018 Uiso calc R 1
C C2 0.37166(5) -0.0660(3) 0.09913(7) 0.01470(16) Uani d . 1
C C3 0.33828(5) 0.0848(2) 0.14737(7) 0.01413(16) Uani d . 1
C C4 0.36033(5) 0.2977(3) 0.21988(7) 0.01494(16) Uani d . 1
C C5 0.43085(6) 0.4134(3) 0.26242(7) 0.01794(18) Uani d . 1
H H5A 0.4656 0.3528 0.2437 0.022 Uiso calc R 1
C C6 0.44863(6) 0.6159(3) 0.33164(8) 0.0202(2) Uani d . 1
H H6A 0.4953 0.6901 0.3588 0.024 Uiso calc R 1
C C7 0.39770(7) 0.7114(3) 0.36171(8) 0.0213(2) Uani d . 1
H H7A 0.4105 0.8472 0.4085 0.026 Uiso calc R 1
C C8 0.32840(7) 0.6021(3) 0.32128(8) 0.0201(2) Uani d . 1
H H8A 0.2944 0.6646 0.3411 0.024 Uiso calc R 1
C C9 0.30869(6) 0.3964(3) 0.25012(7) 0.01647(17) Uani d . 1
C C10 0.23655(6) 0.2863(3) 0.20788(8) 0.01857(18) Uani d . 1
H H10A 0.2028 0.3514 0.2277 0.022 Uiso calc R 1
C C11 0.21679(6) 0.0901(3) 0.13991(8) 0.01766(18) Uani d . 1
H H11A 0.1697 0.0206 0.1130 0.021 Uiso calc R 1
C C12 0.25490(5) -0.2107(2) 0.04127(7) 0.01502(17) Uani d . 1
C C13 0.18567(5) -0.3499(3) -0.01099(7) 0.01573(17) Uani d . 1
C C14 0.12267(6) -0.6880(3) -0.12763(8) 0.01850(18) Uani d . 1
H H14A 0.0869 -0.5390 -0.1607 0.022 Uiso calc R 1
H H14B 0.1047 -0.8042 -0.0918 0.022 Uiso calc R 1
C C15 0.13787(7) -0.8902(3) -0.19044(8) 0.0207(2) Uani d . 1
H H15A 0.0969 -1.0153 -0.2220 0.031 Uiso calc R 1
H H15B 0.1788 -1.0139 -0.1572 0.031 Uiso calc R 1
H H15C 0.1477 -0.7704 -0.2322 0.031 Uiso calc R 1
C C16 0.44691(6) -0.0746(3) 0.11232(7) 0.01717(18) Uani d . 1
C C17 0.52569(7) -0.2785(4) 0.05696(9) 0.0269(3) Uani d . 1
H H17A 0.5248 -0.3920 0.0073 0.040 Uiso calc R 1
H H17B 0.5534 -0.3843 0.1111 0.040 Uiso calc R 1
H H17C 0.5471 -0.0859 0.0583 0.040 Uiso calc R 1

loop_
_atom_site_aniso_label
_atom_site_aniso_U_11
_atom_site_aniso_U_22
_atom_site_aniso_U_33
_atom_site_aniso_U_12
_atom_site_aniso_U_13
_atom_site_aniso_U_23
O1 0.0118(3) 0.0404(6) 0.0210(4) -0.0009(3) 0.0068(3) -0.0103(4)
O2 0.0145(4) 0.0634(9) 0.0361(6) -0.0096(4) 0.0099(4) -0.0281(6)
O3 0.0124(3) 0.0199(4) 0.0192(3) -0.0015(3) 0.0037(2) -0.0022(3)
O4 0.0123(3) 0.0260(4) 0.0239(4) -0.0014(3) 0.0072(3) -0.0017(3)
N1 0.0110(3) 0.0175(4) 0.0152(3) 0.0005(3) 0.0052(3) 0.0006(3)
C1 0.0116(3) 0.0187(4) 0.0144(4) -0.0003(3) 0.0043(3) 0.0001(3)
C2 0.0111(3) 0.0183(4) 0.0137(4) -0.0006(3) 0.0043(3) -0.0002(3)
C3 0.0116(3) 0.0161(4) 0.0142(4) 0.0006(3) 0.0049(3) 0.0014(3)
C4 0.0136(4) 0.0162(4) 0.0138(4) 0.0006(3) 0.0047(3) 0.0005(3)
C5 0.0157(4) 0.0196(5) 0.0164(4) -0.0008(3) 0.0048(3) -0.0006(3)
C6 0.0186(4) 0.0216(5) 0.0162(4) -0.0012(4) 0.0034(3) -0.0018(3)
C7 0.0240(5) 0.0215(5) 0.0161(4) 0.0015(4) 0.0062(4) -0.0016(4)
C8 0.0223(5) 0.0204(5) 0.0173(4) 0.0028(4) 0.0081(4) 0.0001(3)
C9 0.0168(4) 0.0169(4) 0.0158(4) 0.0016(3) 0.0070(3) 0.0015(3)
C10 0.0162(4) 0.0202(5) 0.0209(4) 0.0016(3) 0.0094(4) -0.0004(4)
C11 0.0136(4) 0.0202(5) 0.0204(5) 0.0011(3) 0.0084(3) 0.0001(3)
C12 0.0111(3) 0.0175(4) 0.0149(4) -0.0004(3) 0.0040(3) 0.0003(3)
C13 0.0124(4) 0.0169(4) 0.0157(4) 0.0001(3) 0.0038(3) 0.0018(3)
C14 0.0133(4) 0.0192(5) 0.0194(4) -0.0029(3) 0.0033(3) -0.0013(3)
C15 0.0199(4) 0.0212(5) 0.0189(5) -0.0027(4) 0.0062(4) -0.0011(4)
C16 0.0120(3) 0.0241(5) 0.0152(4) -0.0010(3) 0.0056(3) -0.0017(3)
C17 0.0137(4) 0.0451(8) 0.0230(5) 0.0001(4) 0.0089(4) -0.0068(5)

loop_
_atom_type_symbol
_atom_type_description
_atom_type_scat_dispersion_real
_atom_type_scat_dispersion_imag
_atom_type_scat_source
C C 0.0033 0.0000 'International Tables Vol C Tables 4.2.6.8 and 6.1.1.4'
H H 0.0000 0.0000 'International Tables Vol C Tables 4.2.6.8 and 6.1.1.4'
N N 0.0061 0.0000 'International Tables Vol C Tables 4.2.6.8 and 6.1.1.4'
O O 0.0106 0.0000 'International Tables Vol C Tables 4.2.6.8 and 6.1.1.4'

loop_
_geom_angle_atom_site_label_1
_geom_angle_atom_site_label_2
_geom_angle_atom_site_label_3
_geom_angle
C16 O1 C17 115.50(9)
C13 O3 C14 114.63(9)
C11 N1 C3 123.35(9)
C11 N1 C12 126.35(9)
C3 N1 C12 110.29(8)
C12 C1 C2 108.84(10)
C12 C1 H1A 125.6
C2 C1 H1A 125.6
C1 C2 C3 107.56(9)
C1 C2 C16 121.27(10)
C3 C2 C16 130.99(10)
N1 C3 C2 106.09(9)
N1 C3 C4 117.78(9)
C2 C3 C4 136.13(9)
C5 C4 C9 118.12(10)
C5 C4 C3 123.35(10)
C9 C4 C3 118.53(9)
C6 C5 C4 120.56(11)
C6 C5 H5A 119.7
C4 C5 H5A 119.7
C5 C6 C7 121.20(11)
C5 C6 H6A 119.4
C7 C6 H6A 119.4
C8 C7 C6 119.44(11)
C8 C7 H7A 120.3
C6 C7 H7A 120.3
C7 C8 C9 120.53(11)
C7 C8 H8A 119.7
C9 C8 H8A 119.7
C8 C9 C4 120.15(10)
C8 C9 C10 120.25(10)
C4 C9 C10 119.60(10)
C11 C10 C9 121.06(10)
C11 C10 H10A 119.5
C9 C10 H10A 119.5
C10 C11 N1 119.67(10)
C10 C11 H11A 120.2
N1 C11 H11A 120.2
C1 C12 N1 107.21(9)
C1 C12 C13 129.03(10)
N1 C12 C13 123.76(9)
O4 C13 O3 122.75(10)
O4 C13 C12 126.30(11)
O3 C13 C12 110.94(9)
O3 C14 C15 107.05(9)
O3 C14 H14A 110.3
C15 C14 H14A 110.3
O3 C14 H14B 110.3
C15 C14 H14B 110.3
H14A C14 H14B 108.6
C14 C15 H15A 109.5
C14 C15 H15B 109.5
H15A C15 H15B 109.5
C14 C15 H15C 109.5
H15A C15 H15C 109.5
H15B C15 H15C 109.5
O2 C16 O1 121.21(10)
O2 C16 C2 128.49(11)
O1 C16 C2 110.26(9)
O1 C17 H17A 109.5
O1 C17 H17B 109.5
H17A C17 H17B 109.5
O1 C17 H17C 109.5
H17A C17 H17C 109.5
H17B C17 H17C 109.5

loop_
_geom_bond_atom_site_label_1
_geom_bond_atom_site_label_2
_geom_bond_distance
O1 C16 1.3401(14)
O1 C17 1.4419(14)
O2 C16 1.2097(14)
O3 C13 1.3458(14)
O3 C14 1.4574(13)
O4 C13 1.2199(13)
N1 C11 1.3882(14)
N1 C3 1.3900(13)
N1 C12 1.3935(14)
C1 C12 1.3803(14)
C1 C2 1.4088(15)
C1 H1A 0.9300
C2 C3 1.4224(15)
C2 C16 1.4673(14)
C3 C4 1.4457(15)
C4 C5 1.4137(15)
C4 C9 1.4207(15)
C5 C6 1.3819(16)
C5 H5A 0.9300
C6 C7 1.4014(18)
C6 H6A 0.9300
C7 C8 1.3810(18)
C7 H7A 0.9300
C8 C9 1.4114(16)
C8 H8A 0.9300
C9 C10 1.4322(16)
C10 C11 1.3462(17)
C10 H10A 0.9300
C11 H11A 0.9300
C12 C13 1.4551(15)
C14 C15 1.5058(17)
C14 H14A 0.9700
C14 H14B 0.9700
C15 H15A 0.9600
C15 H15B 0.9600
C15 H15C 0.9600
C17 H17A 0.9600
C17 H17B 0.9600
C17 H17C 0.9600

loop_
_geom_hbond_atom_site_label_D
_geom_hbond_atom_site_label_H
_geom_hbond_atom_site_label_A
_geom_hbond_site_symmetry_A
_geom_hbond_distance_DH
_geom_hbond_distance_HA
_geom_hbond_distance_DA
_geom_hbond_angle_DHA
_geom_hbond_publ_flag
C5 H5A O2 1_555 0.93 2.1389 2.9691(19) 148 y
C11 H11A O4 1_555 0.93 2.2725 2.8891(16) 123 y
C14 H14A O2 4_444 0.97 2.5957 3.2930(17) 129 y
C14 H14B O4 1_545 0.97 2.5803 3.3817(16) 140 y

loop_
_geom_torsion_atom_site_label_1
_geom_torsion_atom_site_label_2
_geom_torsion_atom_site_label_3
_geom_torsion_atom_site_label_4
_geom_torsion
C12 C1 C2 C3 -0.68(12)
C12 C1 C2 C16 174.97(10)
C11 N1 C3 C2 179.63(10)
C12 N1 C3 C2 0.30(11)
C11 N1 C3 C4 -0.95(15)
C12 N1 C3 C4 179.72(9)
C1 C2 C3 N1 0.23(12)
C16 C2 C3 N1 -174.85(11)
C1 C2 C3 C4 -179.03(12)
C16 C2 C3 C4 5.9(2)
N1 C3 C4 C5 -178.91(10)
C2 C3 C4 C5 0.29(19)
N1 C3 C4 C9 1.06(14)
C2 C3 C4 C9 -179.74(11)
C9 C4 C5 C6 0.23(16)
C3 C4 C5 C6 -179.79(11)
C4 C5 C6 C7 0.17(18)
C5 C6 C7 C8 -0.23(19)
C6 C7 C8 C9 -0.12(18)
C7 C8 C9 C4 0.53(17)
C7 C8 C9 C10 -179.36(11)
C5 C4 C9 C8 -0.57(15)
C3 C4 C9 C8 179.45(10)
C5 C4 C9 C10 179.32(10)
C3 C4 C9 C10 -0.66(15)
C8 C9 C10 C11 179.98(11)
C4 C9 C10 C11 0.09(17)
C9 C10 C11 N1 0.08(17)
C3 N1 C11 C10 0.38(17)
C12 N1 C11 C10 179.60(11)
C2 C1 C12 N1 0.86(12)
C2 C1 C12 C13 -179.75(10)
C11 N1 C12 C1 179.97(10)
C3 N1 C12 C1 -0.72(12)
C11 N1 C12 C13 0.54(17)
C3 N1 C12 C13 179.84(9)
C14 O3 C13 O4 0.30(15)
C14 O3 C13 C12 -178.83(9)
C1 C12 C13 O4 -176.52(12)
N1 C12 C13 O4 2.79(18)
C1 C12 C13 O3 2.57(16)
N1 C12 C13 O3 -178.13(10)
C13 O3 C14 C15 179.39(10)
C17 O1 C16 O2 1.39(19)
C17 O1 C16 C2 -176.48(12)
C1 C2 C16 O2 -169.91(15)
C3 C2 C16 O2 4.6(2)
C1 C2 C16 O1 7.77(15)
C3 C2 C16 O1 -177.72(11)

loop_
_cod_related_entry_id
_cod_related_entry_database
_cod_related_entry_code
1 ChemSpider 10485101
